data_4068035
loop_
_publ_author_name
'Castellanos-Blanco, Nahury'
'Flores-Alamo, Marcos'
'Garc\'ia, Juventino J.'

_publ_section_title
;
 Nickel-Catalyzed Alkylation and Transfer Hydrogenation of
 \a,\b-Unsaturated Enones with Methanol
;
_journal_issue 2
_journal_name_full Organometallics
_journal_page_first 680
_journal_paper_doi 10.1021/om2010222
_journal_volume 31
_journal_year 2012
_chemical_absolute_configuration syn
_chemical_compound_source 'synthesis as described'
_chemical_formula_moiety 'C31 H46 Ni1 O1 P2'
_chemical_formula_sum 'C31 H46 Ni O P2'
_chemical_formula_weight 555.33
_chemical_name_systematic
;
 [(dippe)Ni(\h2-C\a,C\b-dibenzylideneacetone)]
;
_space_group_crystal_system orthorhombic
_space_group_IT_number 29
_space_group_name_Hall 'P 2c -2ac'
_space_group_name_H-M_alt 'P c a 21'
_symmetry_space_group_name_Hall 'P 2c -2ac'
_symmetry_space_group_name_H-M 'P c a 21'
_atom_sites_solution_hydrogens geom
_atom_sites_solution_primary direct
_atom_sites_solution_secondary difmap
_audit_conform_dict_location ftp://ftp.iucr.org/pub/cif_core.dic
_audit_conform_dict_name cif_core.dic
_audit_conform_dict_version 2.4
_audit_creation_date 2010-09-23T14:28:24-00:00
_audit_creation_method 'WinGX routine CIF_UPDATE'
_cell_angle_alpha 90
_cell_angle_beta 90
_cell_angle_gamma 90
_cell_formula_units_Z 4
_cell_length_a 15.4669(4)
_cell_length_b 9.5163(3)
_cell_length_c 20.2315(12)
_cell_measurement_reflns_used 8445
_cell_measurement_temperature 130(2)
_cell_measurement_theta_max 25.9923
_cell_measurement_theta_min 3.5324
_cell_measurement_wavelength 0.71073
_cell_volume 2977.8(2)
_computing_cell_refinement
;
        CrysAlisPro, Oxford Diffraction Ltd.,
        Version 1.171.33.66 (release 28-04-2010 CrysAlis171 .NET)
        (compiled Apr 28 2010,14:27:37)
;
_computing_data_collection
;
        CrysAlisPro, Oxford Diffraction Ltd.,
        Version 1.171.33.66 (release 28-04-2010 CrysAlis171 .NET)
        (compiled Apr 28 2010,14:27:37)
;
_computing_data_reduction
;
        CrysAlisPro, Oxford Diffraction Ltd.,
        Version 1.171.33.66 (release 28-04-2010 CrysAlis171 .NET)
        (compiled Apr 28 2010,14:27:37)
;
_computing_molecular_graphics 'Ortep-3 for Windows (Farrugia, 1997)'
_computing_publication_material 'WinGX publication routines (Farrugia, 1999)'
_computing_structure_refinement 'SHELXL-97 (Sheldrick, 2008)'
_computing_structure_solution 'SHELXS-97 (Sheldrick, 2008)'
_diffrn_ambient_temperature 130(2)
_diffrn_detector_area_resol_mean 10.4685
_diffrn_measured_fraction_theta_full 0.996
_diffrn_measured_fraction_theta_max 0.996
_diffrn_measurement_device_type 'Xcalibur, Atlas, Gemini'
_diffrn_measurement_method '\w scans'
_diffrn_orient_matrix_UB_11 0.0121228
_diffrn_orient_matrix_UB_12 0.0596878
_diffrn_orient_matrix_UB_13 -0.0187296
_diffrn_orient_matrix_UB_21 0.0421059
_diffrn_orient_matrix_UB_22 -0.0282251
_diffrn_orient_matrix_UB_23 -0.0040268
_diffrn_orient_matrix_UB_31 -0.0135791
_diffrn_orient_matrix_UB_32 -0.0342603
_diffrn_orient_matrix_UB_33 -0.0293561
_diffrn_radiation_monochromator graphite
_diffrn_radiation_probe x-ray
_diffrn_radiation_type MoK\a
_diffrn_radiation_wavelength 0.71073
_diffrn_reflns_av_R_equivalents 0.0393
_diffrn_reflns_av_unetI/netI 0.0432
_diffrn_reflns_limit_h_max 19
_diffrn_reflns_limit_h_min -19
_diffrn_reflns_limit_k_max 9
_diffrn_reflns_limit_k_min -11
_diffrn_reflns_limit_l_max 25
_diffrn_reflns_limit_l_min -18
_diffrn_reflns_number 13341
_diffrn_reflns_theta_full 26.08
_diffrn_reflns_theta_max 26.08
_diffrn_reflns_theta_min 3.54
_exptl_absorpt_coefficient_mu 0.78
_exptl_absorpt_correction_T_max 0.873
_exptl_absorpt_correction_T_min 0.841
_exptl_absorpt_correction_type analytical
_exptl_absorpt_process_details
;
        CrysAlisPro, Oxford Diffraction Ltd.,
        Version 1.171.33.66 (release 28-04-2010 CrysAlis171 .NET)
        (compiled Apr 28 2010,14:27:37)
Analytical numeric absorption correction using a multifaceted crystal
                        model based on expressions derived by R.C. Clark & J.S.
        (Clark, R. C. & Reid, J. S. (1995). Acta Cryst. A51, 887-897)
;
_exptl_crystal_colour black
_exptl_crystal_density_diffrn 1.239
_exptl_crystal_density_method 'not measured'
_exptl_crystal_description prism
_exptl_crystal_F_000 1192
_exptl_crystal_size_max 0.3034
_exptl_crystal_size_mid 0.2246
_exptl_crystal_size_min 0.2064
_refine_diff_density_max 0.305
_refine_diff_density_min -0.244
_refine_diff_density_rms 0.045
_refine_ls_abs_structure_details 'Flack H D (1983), Acta Cryst. A39, 876-881'
_refine_ls_abs_structure_Flack 0.006(9)
_refine_ls_extinction_method none
_refine_ls_goodness_of_fit_ref 0.974
_refine_ls_hydrogen_treatment constr
_refine_ls_matrix_type full
_refine_ls_number_parameters 324
_refine_ls_number_reflns 5132
_refine_ls_number_restraints 1
_refine_ls_restrained_S_all 0.974
_refine_ls_R_factor_all 0.0338
_refine_ls_R_factor_gt 0.0279
_refine_ls_shift/su_max 0.001
_refine_ls_shift/su_mean 0
_refine_ls_structure_factor_coef Fsqd
_refine_ls_weighting_details 'calc w=1/[\s^2^(Fo^2^)+(0.0325P)^2^+0.0000P] where P=(Fo^2^+2Fc^2^)/3'
_refine_ls_weighting_scheme calc
_refine_ls_wR_factor_gt 0.0592
_refine_ls_wR_factor_ref 0.0602
_reflns_number_gt 4507
_reflns_number_total 5132
_reflns_threshold_expression >2\s(I)
_cod_data_source_file om2010222_si_002.cif
_cod_data_source_block 2b
_cod_original_formula_sum 'C31 H46 Ni1 O1 P2 '
_cod_database_code 4068035

loop_
_space_group_symop_operation_xyz
'x, y, z'
'-x, -y, z+1/2'
'-x+1/2, y, z+1/2'
'x+1/2, -y, z'

loop_
_atom_site_label
_atom_site_type_symbol
_atom_site_fract_x
_atom_site_fract_y
_atom_site_fract_z
_atom_site_U_iso_or_equiv
_atom_site_adp_type
_atom_site_occupancy
_atom_site_symmetry_multiplicity
_atom_site_calc_flag
_atom_site_refinement_flags
C1 C 0.88174(17) 0.7768(3) -0.13414(12) 0.0298(6) Uani 1 1 d .
C2 C 0.8595(2) 0.8709(3) -0.18389(14) 0.0454(8) Uani 1 1 d .
H2 H 0.8199 0.9447 -0.1747 0.054 Uiso 1 1 calc R
C3 C 0.8947(3) 0.8583(4) -0.24697(15) 0.0614(11) Uani 1 1 d .
H3 H 0.8787 0.9237 -0.2803 0.074 Uiso 1 1 calc R
C4 C 0.9516(3) 0.7539(4) -0.26170(16) 0.0689(13) Uani 1 1 d .
H4 H 0.9746 0.7459 -0.3051 0.083 Uiso 1 1 calc R
C5 C 0.9758(2) 0.6586(4) -0.21266(15) 0.0524(9) Uani 1 1 d .
H5 H 1.0162 0.5863 -0.2222 0.063 Uiso 1 1 calc R
C6 C 0.94071(18) 0.6701(3) -0.15008(13) 0.0357(7) Uani 1 1 d .
H6 H 0.9569 0.6041 -0.1171 0.043 Uiso 1 1 calc R
C7 C 0.77453(15) 0.5032(3) 0.20570(12) 0.0237(6) Uani 1 1 d .
C8 C 0.8028(2) 0.3663(3) 0.19875(13) 0.0373(7) Uani 1 1 d .
H8 H 0.8193 0.3333 0.1563 0.045 Uiso 1 1 calc R
C9 C 0.8077(2) 0.2767(3) 0.25203(14) 0.0473(8) Uani 1 1 d .
H9 H 0.826 0.1823 0.2459 0.057 Uiso 1 1 calc R
C10 C 0.78608(19) 0.3236(3) 0.31414(14) 0.0473(8) Uani 1 1 d .
H10 H 0.7902 0.2624 0.3511 0.057 Uiso 1 1 calc R
C11 C 0.7588(2) 0.4581(4) 0.32213(15) 0.0550(9) Uani 1 1 d .
H11 H 0.7439 0.4911 0.365 0.066 Uiso 1 1 calc R
C12 C 0.7524(2) 0.5474(3) 0.26863(12) 0.0410(7) Uani 1 1 d .
H12 H 0.7324 0.6408 0.2751 0.049 Uiso 1 1 calc R
C13 C 0.84386(16) 0.7907(3) -0.06806(11) 0.0257(6) Uani 1 1 d .
H13 H 0.8197 0.8789 -0.0561 0.031 Uiso 1 1 calc R
C14 C 0.84102(15) 0.6808(3) -0.02083(11) 0.0234(5) Uani 1 1 d .
H14 H 0.8706 0.595 -0.029 0.028 Uiso 1 1 calc R
C15 C 0.79330(16) 0.6995(3) 0.03942(12) 0.0246(6) Uani 1 1 d .
C16 C 0.80130(14) 0.5868(3) 0.09036(12) 0.0226(5) Uani 1 1 d .
H16 H 0.8308 0.5024 0.0794 0.027 Uiso 1 1 calc R
C17 C 0.76842(15) 0.6014(3) 0.15031(11) 0.0237(5) Uani 1 1 d .
H17 H 0.7371 0.6856 0.1583 0.028 Uiso 1 1 calc R
C18 C 1.09842(15) 0.9190(2) 0.08446(12) 0.0234(5) Uani 1 1 d .
H18A H 1.1213 0.9302 0.1299 0.028 Uiso 1 1 calc R
H18B H 1.1477 0.897 0.055 0.028 Uiso 1 1 calc R
C19 C 1.05701(15) 1.0563(3) 0.06246(13) 0.0251(6) Uani 1 1 d .
H19A H 1.1028 1.1238 0.0497 0.03 Uiso 1 1 calc R
H19B H 1.0242 1.0975 0.0997 0.03 Uiso 1 1 calc R
C20 C 0.90502(14) 1.1732(2) 0.00125(18) 0.0290(5) Uani 1 1 d .
H20 H 0.9377 1.2593 0.0145 0.035 Uiso 1 1 calc R
C21 C 0.84127(18) 1.1386(3) 0.05603(14) 0.0369(7) Uani 1 1 d .
H21A H 0.7995 1.2155 0.0605 0.055 Uiso 1 1 calc R
H21B H 0.8726 1.1266 0.0978 0.055 Uiso 1 1 calc R
H21C H 0.8106 1.0515 0.0452 0.055 Uiso 1 1 calc R
C22 C 0.8565(2) 1.2054(3) -0.06305(14) 0.0397(7) Uani 1 1 d .
H22A H 0.8265 1.1206 -0.0782 0.06 Uiso 1 1 calc R
H22B H 0.8978 1.2358 -0.0969 0.06 Uiso 1 1 calc R
H22C H 0.8143 1.2803 -0.0551 0.06 Uiso 1 1 calc R
C23 C 1.04450(17) 1.0760(3) -0.08303(13) 0.0289(6) Uani 1 1 d .
H23 H 1.0025 1.0733 -0.1206 0.035 Uiso 1 1 calc R
C24 C 1.1134(2) 0.9664(3) -0.09825(15) 0.0399(7) Uani 1 1 d .
H24A H 1.1401 0.9876 -0.141 0.06 Uiso 1 1 calc R
H24B H 1.0867 0.8731 -0.0999 0.06 Uiso 1 1 calc R
H24C H 1.1577 0.9681 -0.0636 0.06 Uiso 1 1 calc R
C25 C 1.08398(18) 1.2241(3) -0.08278(14) 0.0372(7) Uani 1 1 d .
H25A H 1.1287 1.2298 -0.0486 0.056 Uiso 1 1 calc R
H25B H 1.0387 1.2933 -0.0736 0.056 Uiso 1 1 calc R
H25C H 1.1098 1.2437 -0.126 0.056 Uiso 1 1 calc R
C26 C 1.09295(15) 0.6183(3) 0.07100(12) 0.0250(6) Uani 1 1 d .
H26 H 1.1432 0.6278 0.1018 0.03 Uiso 1 1 calc R
C27 C 1.12746(15) 0.6150(3) 0.00035(14) 0.0326(5) Uani 1 1 d .
H27A H 1.1683 0.537 -0.0044 0.049 Uiso 1 1 calc R
H27B H 1.157 0.7038 -0.0094 0.049 Uiso 1 1 calc R
H27C H 1.0793 0.6022 -0.0305 0.049 Uiso 1 1 calc R
C28 C 1.04687(18) 0.4804(3) 0.08625(15) 0.0369(6) Uani 1 1 d .
H28A H 0.9952 0.4722 0.0584 0.055 Uiso 1 1 calc R
H28B H 1.0299 0.4788 0.1329 0.055 Uiso 1 1 calc R
H28C H 1.0859 0.4016 0.0772 0.055 Uiso 1 1 calc R
C29 C 0.98201(16) 0.7517(3) 0.16915(12) 0.0275(6) Uani 1 1 d .
H29 H 0.9461 0.6642 0.1699 0.033 Uiso 1 1 calc R
C30 C 0.92180(17) 0.8713(3) 0.18770(13) 0.0347(6) Uani 1 1 d .
H30A H 0.896 0.8523 0.231 0.052 Uiso 1 1 calc R
H30B H 0.876 0.8794 0.1545 0.052 Uiso 1 1 calc R
H30C H 0.9546 0.9593 0.1896 0.052 Uiso 1 1 calc R
C31 C 1.05298(17) 0.7308(3) 0.22082(13) 0.0348(6) Uani 1 1 d .
H31A H 1.0888 0.8156 0.2233 0.052 Uiso 1 1 calc R
H31B H 1.0891 0.6504 0.2083 0.052 Uiso 1 1 calc R
H31C H 1.0266 0.7129 0.264 0.052 Uiso 1 1 calc R
O15 O 0.74788(11) 0.80493(19) 0.05117(8) 0.0339(4) Uani 1 1 d .
Ni1 Ni 0.930690(16) 0.81997(3) 0.003998(15) 0.01848(8) Uani 1 1 d .
P1 P 0.98337(4) 1.02780(6) -0.00842(3) 0.02094(14) Uani 1 1 d .
P2 P 1.02110(4) 0.77159(7) 0.08298(3) 0.02022(14) Uani 1 1 d .

loop_
_atom_site_aniso_label
_atom_site_aniso_U_11
_atom_site_aniso_U_22
_atom_site_aniso_U_33
_atom_site_aniso_U_23
_atom_site_aniso_U_13
_atom_site_aniso_U_12
C1 0.0375(15) 0.0302(14) 0.0218(13) 0.0002(11) -0.0087(11) -0.0217(14)
C2 0.080(2) 0.0295(16) 0.0268(15) 0.0009(12) -0.0097(15) -0.0224(17)
C3 0.125(3) 0.0343(18) 0.0255(17) 0.0062(14) -0.0020(18) -0.034(2)
C4 0.132(4) 0.046(2) 0.0290(18) -0.0067(16) 0.0186(19) -0.042(3)
C5 0.070(2) 0.051(2) 0.0356(17) -0.0141(15) 0.0163(16) -0.0279(18)
C6 0.0439(16) 0.0402(17) 0.0229(13) -0.0051(12) 0.0004(12) -0.0168(15)
C7 0.0150(12) 0.0299(15) 0.0261(13) 0.0034(11) 0.0021(9) -0.0029(11)
C8 0.0497(18) 0.0360(16) 0.0261(15) -0.0019(12) 0.0042(12) 0.0057(15)
C9 0.060(2) 0.0393(17) 0.0429(18) 0.0071(15) 0.0045(15) 0.0177(17)
C10 0.0446(18) 0.059(2) 0.0380(17) 0.0246(16) 0.0161(14) 0.0163(17)
C11 0.068(2) 0.065(2) 0.0320(17) 0.0154(16) 0.0250(16) 0.026(2)
C12 0.0539(17) 0.0379(16) 0.0311(17) 0.0046(13) 0.0151(15) 0.0150(17)
C13 0.0258(13) 0.0286(14) 0.0226(12) -0.0004(11) -0.0097(10) -0.0083(12)
C14 0.0200(11) 0.0259(13) 0.0243(12) -0.0037(11) -0.0049(9) -0.0067(11)
C15 0.0156(11) 0.0328(16) 0.0253(12) 0.0003(11) -0.0061(10) -0.0043(12)
C16 0.0149(10) 0.0268(13) 0.0259(13) -0.0017(11) -0.0002(10) -0.0022(10)
C17 0.0195(12) 0.0270(13) 0.0245(13) 0.0018(11) -0.0013(10) -0.0005(11)
C18 0.0198(11) 0.0255(13) 0.0248(13) -0.0016(12) -0.0042(10) -0.0006(11)
C19 0.0191(12) 0.0236(14) 0.0325(14) -0.0072(12) -0.0035(10) -0.0036(12)
C20 0.0257(10) 0.0207(11) 0.0404(14) -0.0098(14) -0.0034(15) 0.0038(10)
C21 0.0287(15) 0.0382(16) 0.0436(16) -0.0093(14) -0.0001(12) 0.0140(14)
C22 0.0335(16) 0.0332(17) 0.0523(18) -0.0004(14) -0.0100(13) 0.0077(14)
C23 0.0292(14) 0.0252(15) 0.0323(15) 0.0015(12) 0.0018(11) 0.0009(13)
C24 0.0378(16) 0.0383(17) 0.0437(17) 0.0000(14) 0.0137(13) 0.0025(15)
C25 0.0368(16) 0.0295(15) 0.0452(17) 0.0062(13) 0.0024(13) -0.0069(13)
C26 0.0218(12) 0.0209(12) 0.0325(14) -0.0019(12) -0.0067(10) 0.0048(11)
C27 0.0310(12) 0.0316(13) 0.0353(14) -0.0061(15) -0.0032(13) 0.0089(11)
C28 0.0386(14) 0.0236(14) 0.0485(17) -0.0013(14) -0.0011(13) 0.0003(12)
C29 0.0267(13) 0.0288(14) 0.0270(14) -0.0001(11) -0.0038(11) -0.0021(13)
C30 0.0345(15) 0.0401(16) 0.0296(15) -0.0044(13) 0.0035(12) 0.0016(14)
C31 0.0365(15) 0.0441(17) 0.0239(13) 0.0020(13) -0.0065(11) -0.0054(14)
O15 0.0269(9) 0.0410(12) 0.0339(10) 0.0066(9) 0.0025(8) 0.0121(10)
Ni1 0.01651(12) 0.01972(14) 0.01922(13) -0.00254(16) -0.00371(14) -0.00194(13)
P1 0.0187(3) 0.0193(3) 0.0249(4) -0.0027(3) -0.0029(3) 0.0000(2)
P2 0.0183(3) 0.0200(3) 0.0224(3) -0.0023(3) -0.0049(3) -0.0003(3)

loop_
_atom_type_symbol
_atom_type_description
_atom_type_scat_dispersion_real
_atom_type_scat_dispersion_imag
_atom_type_scat_source
C C 0.0033 0.0016 'International Tables Vol C Tables 4.2.6.8 and 6.1.1.4'
H H 0 0 'International Tables Vol C Tables 4.2.6.8 and 6.1.1.4'
O O 0.0106 0.006 'International Tables Vol C Tables 4.2.6.8 and 6.1.1.4'
S S 0.1246 0.1234 'International Tables Vol C Tables 4.2.6.8 and 6.1.1.4'
Ni Ni 0.3393 1.1124 'International Tables Vol C Tables 4.2.6.8 and 6.1.1.4'
P P 0.1023 0.0942 'International Tables Vol C Tables 4.2.6.8 and 6.1.1.4'

loop_
_exptl_crystal_face_index_h
_exptl_crystal_face_index_k
_exptl_crystal_face_index_l
_exptl_crystal_face_perp_dist
-1 0 -1 0.1123
0 1 1 0.1193
-1 0 1 0.1169
1 0 -1 0.1169
0 1 -1 0.1361
1 0 1 0.1123
0 -1 1 0.1361
0 -1 0 0.1032
0 -1 -1 0.1193
0 1 0 0.1032

loop_
_geom_angle_atom_site_label_1
_geom_angle_atom_site_label_2
_geom_angle_atom_site_label_3
_geom_angle
C2 C1 C6 117.4(3)
C2 C1 C13 120.2(3)
C6 C1 C13 122.4(2)
C1 C2 C3 120.8(3)
C1 C2 H2 119.6
C3 C2 H2 119.6
C4 C3 C2 121.1(3)
C4 C3 H3 119.5
C2 C3 H3 119.5
C3 C4 C5 119.5(3)
C3 C4 H4 120.2
C5 C4 H4 120.2
C6 C5 C4 119.6(3)
C6 C5 H5 120.2
C4 C5 H5 120.2
C5 C6 C1 121.6(3)
C5 C6 H6 119.2
C1 C6 H6 119.2
C8 C7 C12 117.3(2)
C8 C7 C17 123.0(2)
C12 C7 C17 119.7(2)
C9 C8 C7 121.5(3)
C9 C8 H8 119.3
C7 C8 H8 119.3
C10 C9 C8 120.1(3)
C10 C9 H9 119.9
C8 C9 H9 119.9
C11 C10 C9 119.3(3)
C11 C10 H10 120.3
C9 C10 H10 120.3
C10 C11 C12 120.6(3)
C10 C11 H11 119.7
C12 C11 H11 119.7
C11 C12 C7 121.2(3)
C11 C12 H12 119.4
C7 C12 H12 119.4
C14 C13 C1 124.1(2)
C14 C13 Ni1 68.44(13)
C1 C13 Ni1 114.13(17)
C14 C13 H13 117.9
C1 C13 H13 117.9
Ni1 C13 H13 87.5
C13 C14 C15 119.8(2)
C13 C14 Ni1 69.88(13)
C15 C14 Ni1 93.54(14)
C13 C14 H14 120.1
C15 C14 H14 120.1
Ni1 C14 H14 106.3
O15 C15 C14 123.4(2)
O15 C15 C16 119.5(2)
C14 C15 C16 117.0(2)
O15 C15 Ni1 99.38(15)
C14 C15 Ni1 51.77(11)
C16 C15 Ni1 116.97(16)
C17 C16 C15 121.7(2)
C17 C16 H16 119.1
C15 C16 H16 119.1
C16 C17 C7 127.7(2)
C16 C17 H17 116.2
C7 C17 H17 116.2
C19 C18 P2 112.07(16)
C19 C18 H18A 109.2
P2 C18 H18A 109.2
C19 C18 H18B 109.2
P2 C18 H18B 109.2
H18A C18 H18B 107.9
C18 C19 P1 111.06(17)
C18 C19 H19A 109.4
P1 C19 H19A 109.4
C18 C19 H19B 109.4
P1 C19 H19B 109.4
H19A C19 H19B 108
C21 C20 C22 110.2(2)
C21 C20 P1 109.92(19)
C22 C20 P1 112.4(2)
C21 C20 H20 108.1
C22 C20 H20 108.1
P1 C20 H20 108.1
C20 C21 H21A 109.5
C20 C21 H21B 109.5
H21A C21 H21B 109.5
C20 C21 H21C 109.5
H21A C21 H21C 109.5
H21B C21 H21C 109.5
C20 C22 H22A 109.5
C20 C22 H22B 109.5
H22A C22 H22B 109.5
C20 C22 H22C 109.5
H22A C22 H22C 109.5
H22B C22 H22C 109.5
C24 C23 C25 110.5(2)
C24 C23 P1 110.80(18)
C25 C23 P1 115.49(18)
C24 C23 H23 106.5
C25 C23 H23 106.5
P1 C23 H23 106.5
C23 C24 H24A 109.5
C23 C24 H24B 109.5
H24A C24 H24B 109.5
C23 C24 H24C 109.5
H24A C24 H24C 109.5
H24B C24 H24C 109.5
C23 C25 H25A 109.5
C23 C25 H25B 109.5
H25A C25 H25B 109.5
C23 C25 H25C 109.5
H25A C25 H25C 109.5
H25B C25 H25C 109.5
C28 C26 C27 109.6(2)
C28 C26 P2 111.80(17)
C27 C26 P2 110.42(17)
C28 C26 H26 108.3
C27 C26 H26 108.3
P2 C26 H26 108.3
C26 C27 H27A 109.5
C26 C27 H27B 109.5
H27A C27 H27B 109.5
C26 C27 H27C 109.5
H27A C27 H27C 109.5
H27B C27 H27C 109.5
C26 C28 H28A 109.5
C26 C28 H28B 109.5
H28A C28 H28B 109.5
C26 C28 H28C 109.5
H28A C28 H28C 109.5
H28B C28 H28C 109.5
C30 C29 C31 111.7(2)
C30 C29 P2 110.83(18)
C31 C29 P2 114.96(18)
C30 C29 H29 106.3
C31 C29 H29 106.3
P2 C29 H29 106.3
C29 C30 H30A 109.5
C29 C30 H30B 109.5
H30A C30 H30B 109.5
C29 C30 H30C 109.5
H30A C30 H30C 109.5
H30B C30 H30C 109.5
C29 C31 H31A 109.5
C29 C31 H31B 109.5
H31A C31 H31B 109.5
C29 C31 H31C 109.5
H31A C31 H31C 109.5
H31B C31 H31C 109.5
C14 Ni1 C13 41.68(10)
C14 Ni1 P1 148.06(7)
C13 Ni1 P1 107.25(8)
C14 Ni1 P2 119.67(7)
C13 Ni1 P2 159.72(8)
P1 Ni1 P2 92.11(2)
C14 Ni1 C15 34.68(8)
C13 Ni1 C15 65.03(9)
P1 Ni1 C15 140.39(6)
P2 Ni1 C15 103.73(6)
C23 P1 C20 103.73(13)
C23 P1 C19 106.43(12)
C20 P1 C19 102.21(12)
C23 P1 Ni1 121.27(9)
C20 P1 Ni1 115.26(8)
C19 P1 Ni1 106.09(9)
C18 P2 C26 102.26(11)
C18 P2 C29 105.90(12)
C26 P2 C29 103.78(12)
C18 P2 Ni1 105.56(8)
C26 P2 Ni1 117.22(8)
C29 P2 Ni1 120.21(8)

loop_
_geom_bond_atom_site_label_1
_geom_bond_atom_site_label_2
_geom_bond_distance
C1 C2 1.390(4)
C1 C6 1.403(4)
C1 C13 1.466(3)
C2 C3 1.393(4)
C2 H2 0.95
C3 C4 1.360(6)
C3 H3 0.95
C4 C5 1.396(5)
C4 H4 0.95
C5 C6 1.382(4)
C5 H5 0.95
C6 H6 0.95
C7 C8 1.382(4)
C7 C12 1.384(3)
C7 C17 1.462(3)
C8 C9 1.376(4)
C8 H8 0.95
C9 C10 1.374(4)
C9 H9 0.95
C10 C11 1.358(4)
C10 H10 0.95
C11 C12 1.379(4)
C11 H11 0.95
C12 H12 0.95
C13 C14 1.417(3)
C13 Ni1 2.002(2)
C13 H13 0.95
C14 C15 1.436(3)
C14 Ni1 1.982(2)
C14 H14 0.95
C15 O15 1.248(3)
C15 C16 1.492(3)
C15 Ni1 2.519(2)
C16 C17 1.323(3)
C16 H16 0.95
C17 H17 0.95
C18 C19 1.522(4)
C18 P2 1.843(2)
C18 H18A 0.99
C18 H18B 0.99
C19 P1 1.851(2)
C19 H19A 0.99
C19 H19B 0.99
C20 C21 1.519(4)
C20 C22 1.533(4)
C20 P1 1.849(2)
C20 H20 1
C21 H21A 0.98
C21 H21B 0.98
C21 H21C 0.98
C22 H22A 0.98
C22 H22B 0.98
C22 H22C 0.98
C23 C24 1.522(4)
C23 C25 1.536(4)
C23 P1 1.839(3)
C23 H23 1
C24 H24A 0.98
C24 H24B 0.98
C24 H24C 0.98
C25 H25A 0.98
C25 H25B 0.98
C25 H25C 0.98
C26 C28 1.525(4)
C26 C27 1.526(4)
C26 P2 1.850(2)
C26 H26 1
C27 H27A 0.98
C27 H27B 0.98
C27 H27C 0.98
C28 H28A 0.98
C28 H28B 0.98
C28 H28C 0.98
C29 C30 1.518(4)
C29 C31 1.529(3)
C29 P2 1.855(2)
C29 H29 1
C30 H30A 0.98
C30 H30B 0.98
C30 H30C 0.98
C31 H31A 0.98
C31 H31B 0.98
C31 H31C 0.98
Ni1 P1 2.1538(6)
Ni1 P2 2.1726(6)

loop_
_geom_torsion_atom_site_label_1
_geom_torsion_atom_site_label_2
_geom_torsion_atom_site_label_3
_geom_torsion_atom_site_label_4
_geom_torsion
C6 C1 C2 C3 0.2(4)
C13 C1 C2 C3 -179.6(3)
C1 C2 C3 C4 0.0(5)
C2 C3 C4 C5 -0.7(6)
C3 C4 C5 C6 1.1(5)
C4 C5 C6 C1 -0.8(4)
C2 C1 C6 C5 0.2(4)
C13 C1 C6 C5 -180.0(2)
C12 C7 C8 C9 0.9(4)
C17 C7 C8 C9 -179.9(3)
C7 C8 C9 C10 -1.5(5)
C8 C9 C10 C11 1.0(5)
C9 C10 C11 C12 0.2(6)
C10 C11 C12 C7 -0.8(5)
C8 C7 C12 C11 0.3(4)
C17 C7 C12 C11 -178.9(3)
C2 C1 C13 C14 160.3(2)
C6 C1 C13 C14 -19.6(4)
C2 C1 C13 Ni1 -120.3(2)
C6 C1 C13 Ni1 59.9(3)
C1 C13 C14 C15 -172.4(2)
Ni1 C13 C14 C15 82.31(19)
C1 C13 C14 Ni1 105.3(2)
C13 C14 C15 O15 5.5(3)
Ni1 C14 C15 O15 74.3(2)
C13 C14 C15 C16 -173.1(2)
Ni1 C14 C15 C16 -104.3(2)
C13 C14 C15 Ni1 -68.80(19)
O15 C15 C16 C17 -6.7(4)
C14 C15 C16 C17 171.9(2)
Ni1 C15 C16 C17 113.2(2)
C15 C16 C17 C7 -177.1(2)
C8 C7 C17 C16 -12.8(4)
C12 C7 C17 C16 166.4(3)
P2 C18 C19 P1 -40.4(2)
C15 C14 Ni1 C13 -120.5(2)
C13 C14 Ni1 P1 16.5(2)
C15 C14 Ni1 P1 -103.95(16)
C13 C14 Ni1 P2 -169.60(13)
C15 C14 Ni1 P2 69.91(16)
C13 C14 Ni1 C15 120.5(2)
C1 C13 Ni1 C14 -118.9(3)
C14 C13 Ni1 P1 -170.93(13)
C1 C13 Ni1 P1 70.2(2)
C14 C13 Ni1 P2 26.9(3)
C1 C13 Ni1 P2 -92.0(3)
C14 C13 Ni1 C15 -32.74(14)
C1 C13 Ni1 C15 -151.7(2)
O15 C15 Ni1 C14 -125.5(2)
C16 C15 Ni1 C14 104.4(2)
O15 C15 Ni1 C13 -86.26(17)
C14 C15 Ni1 C13 39.20(16)
C16 C15 Ni1 C13 143.6(2)
O15 C15 Ni1 P1 0.9(2)
C14 C15 Ni1 P1 126.36(15)
C16 C15 Ni1 P1 -129.25(16)
O15 C15 Ni1 P2 111.68(14)
C14 C15 Ni1 P2 -122.86(14)
C16 C15 Ni1 P2 -18.47(19)
C24 C23 P1 C20 179.60(19)
C25 C23 P1 C20 53.0(2)
C24 C23 P1 C19 72.2(2)
C25 C23 P1 C19 -54.4(2)
C24 C23 P1 Ni1 -48.9(2)
C25 C23 P1 Ni1 -175.58(16)
C21 C20 P1 C23 172.42(19)
C22 C20 P1 C23 49.4(2)
C21 C20 P1 C19 -77.0(2)
C22 C20 P1 C19 159.89(19)
C21 C20 P1 Ni1 37.5(2)
C22 C20 P1 Ni1 -85.6(2)
C18 C19 P1 C23 -98.74(18)
C18 C19 P1 C20 152.78(18)
C18 C19 P1 Ni1 31.67(19)
C14 Ni1 P1 C23 -74.31(17)
C13 Ni1 P1 C23 -62.88(13)
P2 Ni1 P1 C23 111.02(10)
C15 Ni1 P1 C23 -134.33(13)
C14 Ni1 P1 C20 52.09(18)
C13 Ni1 P1 C20 63.52(14)
P2 Ni1 P1 C20 -122.58(12)
C15 Ni1 P1 C20 -7.93(15)
C14 Ni1 P1 C19 164.38(16)
C13 Ni1 P1 C19 175.82(12)
P2 Ni1 P1 C19 -10.28(9)
C15 Ni1 P1 C19 104.36(12)
C19 C18 P2 C26 153.72(18)
C19 C18 P2 C29 -97.90(19)
C19 C18 P2 Ni1 30.59(19)
C28 C26 P2 C18 164.87(19)
C27 C26 P2 C18 -72.84(18)
C28 C26 P2 C29 54.9(2)
C27 C26 P2 C29 177.17(17)
C28 C26 P2 Ni1 -80.27(19)
C27 C26 P2 Ni1 42.03(19)
C30 C29 P2 C18 72.3(2)
C31 C29 P2 C18 -55.5(2)
C30 C29 P2 C26 179.54(18)
C31 C29 P2 C26 51.8(2)
C30 C29 P2 Ni1 -47.0(2)
C31 C29 P2 Ni1 -174.78(16)
C14 Ni1 P2 C18 174.74(11)
C13 Ni1 P2 C18 154.5(2)
P1 Ni1 P2 C18 -8.51(9)
C15 Ni1 P2 C18 -151.89(10)
C14 Ni1 P2 C26 61.71(12)
C13 Ni1 P2 C26 41.4(3)
P1 Ni1 P2 C26 -121.53(9)
C15 Ni1 P2 C26 95.09(11)
C14 Ni1 P2 C29 -65.84(13)
C13 Ni1 P2 C29 -86.1(2)
P1 Ni1 P2 C29 110.91(10)
C15 Ni1 P2 C29 -32.47(12)
